data_7156342
loop_
_publ_author_name
'Jiang, Wang'
'Sun, Jing'
'Liu, Ru-Zhang'
'Yan, Chao-Guo'

_publ_section_title
;
 Molecular diversity of the domino annulation reaction of
 2-aryl-3-nitrochromenes with pivaloylacetonitriles.
;
_journal_issue 32
_journal_name_full 'Organic &amp; biomolecular chemistry'
_journal_page_first 5816
_journal_page_last 5822
_journal_paper_doi 10.1039/c8ob01504j
_journal_volume 16
_journal_year 2018
_chemical_formula_moiety 'C25 H22 Br2 N2 O2'
_chemical_formula_sum 'C25 H22 Br2 N2 O2'
_chemical_formula_weight 542.26
_space_group_crystal_system monoclinic
_space_group_IT_number 14
_space_group_name_Hall '-P 2ybc'
_space_group_name_H-M_alt 'P 1 21/c 1'
_symmetry_space_group_name_Hall '-P 2ybc'
_symmetry_space_group_name_H-M 'P 1 21/c 1'
_atom_sites_solution_hydrogens geom
_audit_creation_method SHELXL-2014/7
_audit_update_record
;
2018-06-12 deposited with the CCDC.
2018-07-24 downloaded from the CCDC.
;
_cell_angle_alpha 90
_cell_angle_beta 98.315(5)
_cell_angle_gamma 90
_cell_formula_units_Z 4
_cell_length_a 6.8119(12)
_cell_length_b 15.187(3)
_cell_length_c 22.922(4)
_cell_measurement_reflns_used 5477
_cell_measurement_temperature 296(2)
_cell_measurement_theta_max 23.82
_cell_measurement_theta_min 2.24
_cell_volume 2346.4(7)
_computing_cell_refinement 'Bruker SAINT'
_computing_data_collection 'Bruker APEX2'
_computing_data_reduction 'Bruker SAINT'
_computing_molecular_graphics 'Bruker SHELXTL'
_computing_publication_material 'Bruker SHELXTL'
_computing_structure_refinement 'SHELXL-2014/7 (Sheldrick, 2014)'
_computing_structure_solution 'SHELXS-97 (Sheldrick 2008)'
_diffrn_ambient_temperature 296(2)
_diffrn_measured_fraction_theta_full 0.997
_diffrn_measured_fraction_theta_max 0.992
_diffrn_measurement_device_type 'CCD area detector'
_diffrn_measurement_method 'phi and omega scans'
_diffrn_radiation_source 'fine-focus sealed tube'
_diffrn_radiation_type MoK\a
_diffrn_radiation_wavelength 0.71073
_diffrn_reflns_av_R_equivalents 0.0559
_diffrn_reflns_av_unetI/netI 0.0754
_diffrn_reflns_Laue_measured_fraction_full 0.997
_diffrn_reflns_Laue_measured_fraction_max 0.992
_diffrn_reflns_limit_h_max 8
_diffrn_reflns_limit_h_min -8
_diffrn_reflns_limit_k_max 19
_diffrn_reflns_limit_k_min -17
_diffrn_reflns_limit_l_max 29
_diffrn_reflns_limit_l_min -25
_diffrn_reflns_number 22889
_diffrn_reflns_point_group_measured_fraction_full 0.997
_diffrn_reflns_point_group_measured_fraction_max 0.992
_diffrn_reflns_theta_full 25.242
_diffrn_reflns_theta_max 27.664
_diffrn_reflns_theta_min 2.682
_exptl_absorpt_coefficient_mu 3.479
_exptl_absorpt_correction_T_max 0.499
_exptl_absorpt_correction_T_min 0.470
_exptl_absorpt_correction_type multi-scan
_exptl_absorpt_process_details sadabs
_exptl_crystal_colour colorless
_exptl_crystal_density_diffrn 1.535
_exptl_crystal_description block
_exptl_crystal_F_000 1088
_exptl_crystal_size_max 0.220
_exptl_crystal_size_mid 0.200
_exptl_crystal_size_min 0.200
_refine_diff_density_max 0.805
_refine_diff_density_min -0.619
_refine_diff_density_rms 0.069
_refine_ls_extinction_method none
_refine_ls_goodness_of_fit_ref 1.004
_refine_ls_hydrogen_treatment constr
_refine_ls_matrix_type full
_refine_ls_number_parameters 313
_refine_ls_number_reflns 5425
_refine_ls_number_restraints 24
_refine_ls_restrained_S_all 1.030
_refine_ls_R_factor_all 0.1449
_refine_ls_R_factor_gt 0.0613
_refine_ls_shift/su_max 0.001
_refine_ls_shift/su_mean 0.000
_refine_ls_structure_factor_coef Fsqd
_refine_ls_weighting_details 'w=1/[\s^2^(Fo^2^)+(0.0499P)^2^+3.8409P] where P=(Fo^2^+2Fc^2^)/3'
_refine_ls_weighting_scheme calc
_refine_ls_wR_factor_gt 0.1198
_refine_ls_wR_factor_ref 0.1467
_reflns_Friedel_coverage 0.000
_reflns_number_gt 2788
_reflns_number_total 5425
_reflns_threshold_expression 'I > 2\s(I)'
_cod_data_source_file c8ob01504j2.cif
_cod_data_source_block 4a
_cod_depositor_comments 'Adding full bibliography for 7156337--7156344.cif.'
_cod_database_code 7156342
_shelx_shelxl_version_number 2014/7
_shelx_space_group_comment
; 
The symmetry employed for this shelxl refinement is uniquely defined 
by the following loop, which should always be used as a source of 
symmetry information in preference to the above space-group names. 
They are only intended as comments. 
;
_shelx_estimated_absorpt_t_min 0.515
_shelx_estimated_absorpt_t_max 0.543

loop_
_space_group_symop_operation_xyz
'x, y, z'
'-x, y+1/2, -z+1/2'
'-x, -y, -z'
'x, -y-1/2, z-1/2'

loop_
_atom_site_label
_atom_site_type_symbol
_atom_site_fract_x
_atom_site_fract_y
_atom_site_fract_z
_atom_site_U_iso_or_equiv
_atom_site_adp_type
_atom_site_occupancy
_atom_site_site_symmetry_order
_atom_site_calc_flag
_atom_site_refinement_flags_posn
_atom_site_refinement_flags_adp
_atom_site_refinement_flags_occupancy
_atom_site_disorder_assembly
_atom_site_disorder_group
Br1 Br -0.66567(8) 0.87479(4) 0.29881(3) 0.0805(3) Uani 1 1 d . . . . .
Br2 Br 0.19081(10) 0.70427(5) 0.61025(3) 0.0954(3) Uani 1 1 d . . . . .
C1 C -0.0613(6) 0.8888(3) 0.41969(17) 0.0423(11) Uani 1 1 d . . . . .
C2 C -0.1826(7) 0.9615(3) 0.4136(2) 0.0536(12) Uani 1 1 d . . . . .
H2 H -0.1447 1.0125 0.4347 0.064 Uiso 1 1 calc R U . . .
C3 C -0.3599(7) 0.9591(3) 0.3762(2) 0.0553(13) Uani 1 1 d . . . . .
H3 H -0.4409 1.0086 0.3710 0.066 Uiso 1 1 calc R U . . .
C4 C -0.4152(6) 0.8820(3) 0.34660(19) 0.0485(12) Uani 1 1 d . . . . .
C5 C -0.2921(7) 0.8097(3) 0.35075(19) 0.0474(11) Uani 1 1 d . . . . .
H5 H -0.3322 0.7587 0.3300 0.057 Uiso 1 1 calc R U . . .
C6 C -0.1069(6) 0.8129(3) 0.38603(17) 0.0407(10) Uani 1 1 d . . . . .
C7 C 0.0451(6) 0.7436(3) 0.39075(17) 0.0382(10) Uani 1 1 d . . . . .
C8 C 0.1798(6) 0.7417(3) 0.44203(17) 0.0387(10) Uani 1 1 d . . . . .
C9 C 0.1585(7) 0.8098(3) 0.48876(17) 0.0429(11) Uani 1 1 d . . . . .
H9 H 0.0511 0.7923 0.5105 0.051 Uiso 1 1 calc R U . . .
C10 C 0.3466(7) 0.8223(3) 0.53134(17) 0.0426(11) Uani 1 1 d . . . . .
C11 C 0.3827(7) 0.7809(3) 0.58511(19) 0.0519(12) Uani 1 1 d . . . . .
C12 C 0.5594(8) 0.7910(3) 0.6225(2) 0.0624(14) Uani 1 1 d . . . . .
H12 H 0.5810 0.7619 0.6585 0.075 Uiso 1 1 calc R U . . .
C13 C 0.7029(8) 0.8451(4) 0.6052(2) 0.0663(15) Uani 1 1 d . . . . .
H13 H 0.8218 0.8532 0.6302 0.080 Uiso 1 1 calc R U . . .
C14 C 0.6736(7) 0.8862(3) 0.5531(2) 0.0550(13) Uani 1 1 d . . . . .
H14 H 0.7731 0.9214 0.5418 0.066 Uiso 1 1 calc R U . . .
C15 C 0.4947(7) 0.8764(3) 0.5156(2) 0.0555(13) Uani 1 1 d . . . . .
H15 H 0.4745 0.9063 0.4798 0.067 Uiso 1 1 calc R U . . .
C16 C -0.0326(8) 0.6991(3) 0.2888(2) 0.0594(14) Uani 1 1 d . . . . .
C17 C 0.0786(7) 0.6825(3) 0.34627(18) 0.0439(11) Uani 1 1 d . . . . .
C18 C 0.2259(7) 0.6188(3) 0.3556(2) 0.0523(12) Uani 1 1 d . . . . .
C19 C 0.2642(11) 0.5473(5) 0.3112(3) 0.0996(16) Uani 1 1 d . U . . .
C20 C 0.2817(13) 0.4582(5) 0.3400(3) 0.125(2) Uani 1 1 d . U . . .
H20A H 0.2802 0.4135 0.3103 0.188 Uiso 1 1 calc R U . . .
H20B H 0.1723 0.4492 0.3614 0.188 Uiso 1 1 calc R U . . .
H20C H 0.4040 0.4548 0.3666 0.188 Uiso 1 1 calc R U . . .
C21 C 0.4548(12) 0.5687(5) 0.2867(3) 0.123(2) Uani 1 1 d . U . . .
H21A H 0.5639 0.5695 0.3183 0.184 Uiso 1 1 calc R U . . .
H21B H 0.4426 0.6254 0.2680 0.184 Uiso 1 1 calc R U . . .
H21C H 0.4779 0.5247 0.2584 0.184 Uiso 1 1 calc R U . . .
C22 C 0.1034(12) 0.5373(5) 0.2585(3) 0.121(2) Uani 1 1 d . U . . .
H22A H 0.1351 0.4887 0.2347 0.181 Uiso 1 1 calc R U . . .
H22B H 0.0949 0.5903 0.2355 0.181 Uiso 1 1 calc R U . . .
H22C H -0.0215 0.5265 0.2719 0.181 Uiso 1 1 calc R U . . .
O2 O 0.5341(18) 0.5878(8) 0.4159(5) 0.061(3) Uani 0.562(14) 1 d . . P A 1
C23 C 0.678(3) 0.6075(14) 0.4680(9) 0.070(5) Uani 0.562(14) 1 d . . P A 1
H23A H 0.6201 0.5981 0.5037 0.084 Uiso 0.562(14) 1 calc R U P A 1
H23B H 0.7220 0.6682 0.4672 0.084 Uiso 0.562(14) 1 calc R U P A 1
C24 C 0.8496(16) 0.5460(8) 0.4660(5) 0.092(5) Uani 0.562(14) 1 d . . P A 1
H24A H 0.8079 0.4866 0.4717 0.138 Uiso 0.562(14) 1 calc R U P A 1
H24B H 0.9558 0.5613 0.4965 0.138 Uiso 0.562(14) 1 calc R U P A 1
H24C H 0.8947 0.5506 0.4283 0.138 Uiso 0.562(14) 1 calc R U P A 1
O2' O 0.473(2) 0.5543(9) 0.4289(7) 0.064(4) Uani 0.438(14) 1 d . . P A 2
C23' C 0.600(2) 0.5642(11) 0.4848(6) 0.062(4) Uani 0.438(14) 1 d . . P A 2
H23C H 0.6596 0.5081 0.4977 0.074 Uiso 0.438(14) 1 calc R U P A 2
H23D H 0.5250 0.5856 0.5147 0.074 Uiso 0.438(14) 1 calc R U P A 2
C24' C 0.755(4) 0.628(2) 0.4753(17) 0.104(11) Uani 0.438(14) 1 d . . P A 2
H24D H 0.8247 0.6072 0.4444 0.156 Uiso 0.438(14) 1 calc R U P A 2
H24E H 0.8468 0.6345 0.5110 0.156 Uiso 0.438(14) 1 calc R U P A 2
H24F H 0.6951 0.6838 0.4643 0.156 Uiso 0.438(14) 1 calc R U P A 2
N1 N -0.1161(8) 0.7210(4) 0.2450(2) 0.0945(18) Uani 1 1 d . . . . .
N2 N 0.3289(6) 0.6859(2) 0.45148(16) 0.0521(10) Uani 1 1 d . . . . .
C25 C 0.3504(8) 0.6272(3) 0.4106(2) 0.0637(14) Uani 1 1 d . . . . .
O1 O 0.1098(4) 0.89315(18) 0.45983(12) 0.0487(8) Uani 1 1 d . . . . .

loop_
_atom_site_aniso_label
_atom_site_aniso_U_11
_atom_site_aniso_U_22
_atom_site_aniso_U_33
_atom_site_aniso_U_23
_atom_site_aniso_U_13
_atom_site_aniso_U_12
Br1 0.0425(3) 0.0980(5) 0.0937(5) 0.0384(4) -0.0143(3) -0.0089(3)
Br2 0.0902(5) 0.1131(6) 0.0776(4) 0.0444(4) -0.0054(3) -0.0166(4)
C1 0.044(3) 0.050(3) 0.032(2) 0.003(2) 0.0019(19) 0.003(2)
C2 0.066(3) 0.049(3) 0.045(3) -0.001(2) 0.003(2) 0.011(3)
C3 0.057(3) 0.059(3) 0.050(3) 0.013(3) 0.009(2) 0.017(3)
C4 0.039(3) 0.065(3) 0.041(3) 0.017(2) 0.003(2) 0.001(2)
C5 0.044(3) 0.054(3) 0.042(2) 0.008(2) -0.002(2) -0.005(2)
C6 0.047(3) 0.045(3) 0.029(2) 0.0036(19) 0.0029(19) -0.001(2)
C7 0.041(2) 0.042(3) 0.030(2) -0.0008(19) 0.0011(19) -0.002(2)
C8 0.042(3) 0.040(3) 0.033(2) -0.0033(19) 0.0008(19) -0.002(2)
C9 0.049(3) 0.047(3) 0.031(2) -0.0018(19) -0.0015(19) 0.005(2)
C10 0.047(3) 0.048(3) 0.031(2) -0.011(2) -0.001(2) 0.009(2)
C11 0.059(3) 0.056(3) 0.038(3) 0.000(2) 0.000(2) 0.010(2)
C12 0.072(4) 0.067(4) 0.041(3) 0.004(2) -0.015(3) 0.013(3)
C13 0.051(3) 0.075(4) 0.065(4) -0.014(3) -0.016(3) 0.010(3)
C14 0.037(3) 0.075(4) 0.050(3) -0.009(3) -0.002(2) -0.007(2)
C15 0.058(3) 0.064(3) 0.042(3) 0.002(2) 0.000(2) -0.001(3)
C16 0.060(3) 0.078(4) 0.038(3) -0.021(3) 0.000(3) -0.002(3)
C17 0.046(3) 0.051(3) 0.033(2) -0.005(2) 0.001(2) -0.006(2)
C18 0.056(3) 0.052(3) 0.048(3) -0.014(2) 0.004(2) 0.004(2)
C19 0.115(4) 0.089(3) 0.092(3) -0.056(3) 0.008(3) 0.013(3)
C20 0.161(5) 0.092(4) 0.118(4) -0.046(3) 0.003(4) 0.015(4)
C21 0.127(4) 0.126(4) 0.120(4) -0.063(4) 0.033(4) 0.009(4)
C22 0.133(4) 0.111(4) 0.108(4) -0.072(3) -0.016(3) 0.019(4)
O2 0.069(7) 0.050(7) 0.059(6) -0.008(5) -0.003(4) 0.016(5)
C23 0.069(15) 0.057(12) 0.084(10) 0.000(8) 0.014(11) -0.005(10)
C24 0.066(8) 0.099(10) 0.107(9) -0.006(7) -0.003(6) 0.016(7)
O2' 0.069(9) 0.037(8) 0.080(9) -0.010(6) -0.006(7) 0.020(6)
C23' 0.045(9) 0.058(10) 0.077(10) 0.018(7) -0.006(7) 0.016(7)
C24' 0.056(16) 0.074(18) 0.18(3) 0.027(15) 0.026(15) -0.009(12)
N1 0.096(4) 0.134(5) 0.044(3) -0.022(3) -0.021(3) 0.021(3)
N2 0.057(3) 0.051(2) 0.044(2) -0.0106(19) -0.0089(18) 0.015(2)
C25 0.065(3) 0.062(3) 0.058(3) -0.016(3) -0.010(3) 0.019(3)
O1 0.057(2) 0.0421(18) 0.0418(17) -0.0068(14) -0.0122(14) 0.0075(14)

loop_
_atom_type_symbol
_atom_type_description
_atom_type_scat_dispersion_real
_atom_type_scat_dispersion_imag
_atom_type_scat_source
C C 0.0033 0.0016 'International Tables Vol C Tables 4.2.6.8 and 6.1.1.4'
H H 0.0000 0.0000 'International Tables Vol C Tables 4.2.6.8 and 6.1.1.4'
N N 0.0061 0.0033 'International Tables Vol C Tables 4.2.6.8 and 6.1.1.4'
O O 0.0106 0.0060 'International Tables Vol C Tables 4.2.6.8 and 6.1.1.4'
Br Br -0.2901 2.4595 'International Tables Vol C Tables 4.2.6.8 and 6.1.1.4'

loop_
_geom_angle_atom_site_label_1
_geom_angle_atom_site_label_2
_geom_angle_atom_site_label_3
_geom_angle
C2 C1 O1 117.9(4)
C2 C1 C6 121.6(4)
O1 C1 C6 120.5(4)
C1 C2 C3 120.2(5)
C1 C2 H2 119.9
C3 C2 H2 119.9
C2 C3 C4 118.8(4)
C2 C3 H3 120.6
C4 C3 H3 120.6
C5 C4 C3 121.6(4)
C5 C4 Br1 118.9(4)
C3 C4 Br1 119.6(4)
C4 C5 C6 120.2(4)
C4 C5 H5 119.9
C6 C5 H5 119.9
C5 C6 C1 117.2(4)
C5 C6 C7 125.9(4)
C1 C6 C7 116.9(4)
C8 C7 C17 116.1(4)
C8 C7 C6 116.9(4)
C17 C7 C6 126.8(4)
N2 C8 C7 123.7(4)
N2 C8 C9 118.4(4)
C7 C8 C9 117.9(4)
O1 C9 C10 107.7(3)
O1 C9 C8 108.3(3)
C10 C9 C8 112.7(4)
O1 C9 H9 109.4
C10 C9 H9 109.4
C8 C9 H9 109.4
C11 C10 C15 117.5(4)
C11 C10 C9 123.3(4)
C15 C10 C9 119.2(4)
C10 C11 C12 122.2(5)
C10 C11 Br2 120.7(4)
C12 C11 Br2 117.1(4)
C13 C12 C11 118.7(5)
C13 C12 H12 120.7
C11 C12 H12 120.7
C14 C13 C12 120.9(5)
C14 C13 H13 119.6
C12 C13 H13 119.6
C13 C14 C15 120.4(5)
C13 C14 H14 119.8
C15 C14 H14 119.8
C10 C15 C14 120.3(4)
C10 C15 H15 119.8
C14 C15 H15 119.8
N1 C16 C17 172.9(6)
C18 C17 C7 122.2(4)
C18 C17 C16 122.3(4)
C7 C17 C16 115.0(4)
C17 C18 C25 113.6(4)
C17 C18 C19 125.4(5)
C25 C18 C19 120.9(5)
C20 C19 C22 105.2(6)
C20 C19 C21 109.7(7)
C22 C19 C21 106.5(6)
C20 C19 C18 110.9(6)
C22 C19 C18 115.2(5)
C21 C19 C18 109.2(5)
C19 C20 H20A 109.5
C19 C20 H20B 109.5
H20A C20 H20B 109.5
C19 C20 H20C 109.5
H20A C20 H20C 109.5
H20B C20 H20C 109.5
C19 C21 H21A 109.5
C19 C21 H21B 109.5
H21A C21 H21B 109.5
C19 C21 H21C 109.5
H21A C21 H21C 109.5
H21B C21 H21C 109.5
C19 C22 H22A 109.5
C19 C22 H22B 109.5
H22A C22 H22B 109.5
C19 C22 H22C 109.5
H22A C22 H22C 109.5
H22B C22 H22C 109.5
C25 O2 C23 118.6(12)
O2 C23 C24 106.3(13)
O2 C23 H23A 110.5
C24 C23 H23A 110.5
O2 C23 H23B 110.5
C24 C23 H23B 110.5
H23A C23 H23B 108.7
C23 C24 H24A 109.5
C23 C24 H24B 109.5
H24A C24 H24B 109.5
C23 C24 H24C 109.5
H24A C24 H24C 109.5
H24B C24 H24C 109.5
C25 O2' C23' 115.7(11)
O2' C23' C24' 106.8(17)
O2' C23' H23C 110.4
C24' C23' H23C 110.4
O2' C23' H23D 110.4
C24' C23' H23D 110.4
H23C C23' H23D 108.6
C23' C24' H24D 109.5
C23' C24' H24E 109.5
H24D C24' H24E 109.5
C23' C24' H24F 109.5
H24D C24' H24F 109.5
H24E C24' H24F 109.5
C8 N2 C25 118.7(4)
N2 C25 O2 115.1(6)
N2 C25 O2' 116.1(8)
N2 C25 C18 125.4(4)
O2 C25 C18 117.3(6)
O2' C25 C18 116.4(7)
C1 O1 C9 112.4(3)

loop_
_geom_bond_atom_site_label_1
_geom_bond_atom_site_label_2
_geom_bond_distance
Br1 C4 1.893(4)
Br2 C11 1.901(5)
C1 C2 1.374(6)
C1 O1 1.378(5)
C1 C6 1.398(6)
C2 C3 1.377(7)
C2 H2 0.9300
C3 C4 1.378(7)
C3 H3 0.9300
C4 C5 1.376(6)
C5 C6 1.397(6)
C5 H5 0.9300
C6 C7 1.469(6)
C7 C8 1.383(5)
C7 C17 1.422(6)
C8 N2 1.316(5)
C8 C9 1.511(6)
C9 O1 1.446(5)
C9 C10 1.506(6)
C9 H9 0.9800
C10 C11 1.373(6)
C10 C15 1.389(6)
C11 C12 1.381(7)
C12 C13 1.378(7)
C12 H12 0.9300
C13 C14 1.337(7)
C13 H13 0.9300
C14 C15 1.394(6)
C14 H14 0.9300
C15 H15 0.9300
C16 N1 1.131(6)
C16 C17 1.443(7)
C17 C18 1.387(6)
C18 C25 1.420(7)
C18 C19 1.535(7)
C19 C20 1.503(10)
C19 C22 1.517(9)
C19 C21 1.522(10)
C20 H20A 0.9600
C20 H20B 0.9600
C20 H20C 0.9600
C21 H21A 0.9600
C21 H21B 0.9600
C21 H21C 0.9600
C22 H22A 0.9600
C22 H22B 0.9600
C22 H22C 0.9600
O2 C25 1.377(13)
O2 C23 1.46(2)
C23 C24 1.50(2)
C23 H23A 0.9700
C23 H23B 0.9700
C24 H24A 0.9600
C24 H24B 0.9600
C24 H24C 0.9600
O2' C25 1.414(15)
O2' C23' 1.448(19)
C23' C24' 1.47(3)
C23' H23C 0.9700
C23' H23D 0.9700
C24' H24D 0.9600
C24' H24E 0.9600
C24' H24F 0.9600
N2 C25 1.317(6)
